data_7209547
loop_
_publ_author_name
'Aaker\"oy, Christer B.'
'Panikkattu, Sheelu'
'Chopade, Prashant D.'
'Desper, John'

_publ_section_title
;
 Competing hydrogen-bond and halogen-bond donors in crystal engineering
;
_journal_issue 16
_journal_name_full CrystEngComm
_journal_page_first 3125
_journal_paper_doi 10.1039/c2ce26747k
_journal_volume 15
_journal_year 2013
_chemical_formula_sum 'C17 H9 Br F4 N4 O2'
_chemical_formula_weight 457.19
_chemical_name_systematic
;
?
;
_space_group_IT_number 2
_symmetry_space_group_name_Hall '-P 1'
_symmetry_space_group_name_H-M 'P -1'
_atom_sites_solution_hydrogens geom
_atom_sites_solution_primary direct
_atom_sites_solution_secondary difmap
_audit_creation_method SHELXL-97
_cell_angle_alpha 112.181(4)
_cell_angle_beta 90.560(4)
_cell_angle_gamma 111.547(4)
_cell_formula_units_Z 4
_cell_length_a 10.1601(6)
_cell_length_b 13.4584(8)
_cell_length_c 14.4512(10)
_cell_measurement_temperature 120(2)
_cell_volume 1676.5(2)
_computing_structure_refinement 'SHELXL-97 (Sheldrick, 2008)'
_computing_structure_solution 'SHELXS-97 (Sheldrick, 2008)'
_diffrn_ambient_temperature 120(2)
_diffrn_measured_fraction_theta_full 0.891
_diffrn_measured_fraction_theta_max 0.870
_diffrn_radiation_monochromator graphite
_diffrn_radiation_source 'fine-focus sealed tube'
_diffrn_radiation_type CuK\a
_diffrn_radiation_wavelength 1.54178
_diffrn_reflns_av_R_equivalents 0.0749
_diffrn_reflns_av_sigmaI/netI 0.0873
_diffrn_reflns_limit_h_max 9
_diffrn_reflns_limit_h_min -12
_diffrn_reflns_limit_k_max 16
_diffrn_reflns_limit_k_min -15
_diffrn_reflns_limit_l_max 16
_diffrn_reflns_limit_l_min -17
_diffrn_reflns_number 12739
_diffrn_reflns_theta_full 67.50
_diffrn_reflns_theta_max 68.96
_diffrn_reflns_theta_min 3.95
_exptl_absorpt_coefficient_mu 3.967
_exptl_absorpt_correction_T_max 0.7420
_exptl_absorpt_correction_T_min 0.5354
_exptl_crystal_density_diffrn 1.811
_exptl_crystal_density_method 'not measured'
_exptl_crystal_F_000 904
_exptl_crystal_size_max 0.18
_exptl_crystal_size_mid 0.14
_exptl_crystal_size_min 0.08
_refine_diff_density_max 0.737
_refine_diff_density_min -0.735
_refine_diff_density_rms 0.101
_refine_ls_extinction_method none
_refine_ls_goodness_of_fit_ref 1.078
_refine_ls_hydrogen_treatment mixed
_refine_ls_matrix_type full
_refine_ls_number_parameters 646
_refine_ls_number_reflns 5428
_refine_ls_number_restraints 408
_refine_ls_restrained_S_all 1.046
_refine_ls_R_factor_all 0.1012
_refine_ls_R_factor_gt 0.0886
_refine_ls_shift/su_max 0.000
_refine_ls_shift/su_mean 0.000
_refine_ls_structure_factor_coef Fsqd
_refine_ls_weighting_details 'calc w=1/[\s^2^(Fo^2^)+(0.0800P)^2^+8.0000P] where P=(Fo^2^+2Fc^2^)/3'
_refine_ls_weighting_scheme calc
_refine_ls_wR_factor_gt 0.2270
_refine_ls_wR_factor_ref 0.2362
_reflns_number_gt 4522
_reflns_number_total 5428
_reflns_threshold_expression >2sigma(I)
_cod_data_source_file c2ce26747k.txt
_cod_data_source_block 4,4'-azpy:COOH-Br
_cod_original_cell_volume 1676.47(18)
_cod_database_code 7209547

loop_
_symmetry_equiv_pos_as_xyz
'x, y, z'
'-x, -y, -z'

loop_
_atom_site_label
_atom_site_type_symbol
_atom_site_fract_x
_atom_site_fract_y
_atom_site_fract_z
_atom_site_U_iso_or_equiv
_atom_site_adp_type
_atom_site_occupancy
_atom_site_symmetry_multiplicity
_atom_site_calc_flag
_atom_site_refinement_flags
_atom_site_disorder_assembly
_atom_site_disorder_group
N11A_1 N 0.8898(14) 0.3918(8) 0.3801(10) 0.053(3) Uani 0.786(3) 1 d PD A 1
C12A_1 C 0.9643(17) 0.4108(11) 0.3081(12) 0.057(3) Uani 0.786(3) 1 d PD A 1
H12A_1 H 0.9844 0.4822 0.3013 0.068 Uiso 0.786(3) 1 calc PR A 1
C13A_1 C 1.0125(14) 0.3328(8) 0.2444(8) 0.051(3) Uani 0.786(3) 1 d PD A 1
H13A_1 H 1.0605 0.3478 0.1921 0.061 Uiso 0.786(3) 1 calc PR A 1
C14A_1 C 0.9906(11) 0.2314(8) 0.2569(8) 0.051(3) Uani 0.786(3) 1 d PD A 1
C15A_1 C 0.9152(16) 0.2085(12) 0.3310(13) 0.056(3) Uani 0.786(3) 1 d PD A 1
H15A_1 H 0.8983 0.1392 0.3409 0.068 Uiso 0.786(3) 1 calc PR A 1
C16A_1 C 0.8645(19) 0.2928(12) 0.3914(12) 0.050(3) Uani 0.786(3) 1 d PD A 1
H16A_1 H 0.8105 0.2784 0.4417 0.060 Uiso 0.786(3) 1 calc PR A 1
N14A_1 N 1.0447(10) 0.1450(7) 0.1997(6) 0.053(2) Uani 0.786(3) 1 d PD A 1
N21A_1 N 1.2788(11) -0.0638(10) -0.0528(9) 0.059(3) Uani 0.786(3) 1 d PD A 1
C22A_1 C 1.204(2) -0.0892(14) 0.0162(15) 0.068(4) Uani 0.786(3) 1 d PD A 1
H22A_1 H 1.1894 -0.1616 0.0195 0.082 Uiso 0.786(3) 1 calc PR A 1
C23A_1 C 1.1465(19) -0.0210(13) 0.0822(11) 0.057(3) Uani 0.786(3) 1 d PD A 1
H23A_1 H 1.0927 -0.0451 0.1290 0.069 Uiso 0.786(3) 1 calc PR A 1
C24A_1 C 1.1699(15) 0.0874(9) 0.0785(9) 0.053(3) Uani 0.786(3) 1 d PD A 1
C25A_1 C 1.2507(17) 0.1179(11) 0.0098(12) 0.063(3) Uani 0.786(3) 1 d PD A 1
H25A_1 H 1.2726 0.1917 0.0074 0.076 Uiso 0.786(3) 1 calc PR A 1
C26A_1 C 1.299(2) 0.0385(14) -0.0554(12) 0.069(4) Uani 0.786(3) 1 d PD A 1
H26A_1 H 1.3497 0.0581 -0.1051 0.083 Uiso 0.786(3) 1 calc PR A 1
N24A_1 N 1.1148(9) 0.1720(6) 0.1398(6) 0.050(2) Uani 0.786(3) 1 d PD A 1
N11B_1 N 0.865(6) 0.363(4) 0.389(5) 0.053(3) Uani 0.214(3) 1 d PD A 2
C12B_1 C 0.878(8) 0.267(6) 0.389(5) 0.050(3) Uani 0.214(3) 1 d PD A 2
H12B_1 H 0.8346 0.2365 0.4353 0.060 Uiso 0.214(3) 1 calc PR A 2
C13B_1 C 0.951(8) 0.213(4) 0.325(5) 0.056(3) Uani 0.214(3) 1 d PD A 2
H13B_1 H 0.9500 0.1408 0.3222 0.068 Uiso 0.214(3) 1 calc PR A 2
C14B_1 C 1.028(4) 0.263(2) 0.264(3) 0.051(3) Uani 0.214(3) 1 d PD A 2
C15B_1 C 1.029(6) 0.368(3) 0.269(4) 0.051(3) Uani 0.214(3) 1 d PD A 2
H15B_1 H 1.0904 0.4108 0.2361 0.061 Uiso 0.214(3) 1 calc PR A 2
C16B_1 C 0.933(7) 0.409(5) 0.327(5) 0.057(3) Uani 0.214(3) 1 d PD A 2
H16B_1 H 0.9162 0.4717 0.3211 0.068 Uiso 0.214(3) 1 calc PR A 2
N14B_1 N 1.085(4) 0.205(2) 0.178(2) 0.053(2) Uani 0.214(3) 1 d PD A 2
N21B_1 N 1.311(5) -0.044(4) -0.033(4) 0.059(3) Uani 0.214(3) 1 d PD A 2
C22B_1 C 1.299(9) 0.052(6) -0.032(6) 0.069(4) Uani 0.214(3) 1 d PD A 2
H22B_1 H 1.3526 0.0877 -0.0730 0.083 Uiso 0.214(3) 1 calc PR A 2
C23B_1 C 1.217(7) 0.104(5) 0.024(4) 0.063(3) Uani 0.214(3) 1 d PD A 2
H23B_1 H 1.2043 0.1667 0.0163 0.076 Uiso 0.214(3) 1 calc PR A 2
C24B_1 C 1.152(6) 0.060(3) 0.094(3) 0.053(3) Uani 0.214(3) 1 d PD A 2
C25B_1 C 1.160(8) -0.041(5) 0.092(5) 0.057(3) Uani 0.214(3) 1 d PD A 2
H25B_1 H 1.1171 -0.0737 0.1382 0.069 Uiso 0.214(3) 1 calc PR A 2
C26B_1 C 1.231(9) -0.093(5) 0.022(6) 0.068(4) Uani 0.214(3) 1 d PD A 2
H26B_1 H 1.2222 -0.1695 0.0123 0.082 Uiso 0.214(3) 1 calc PR A 2
N24B_1 N 1.080(3) 0.112(2) 0.173(2) 0.050(2) Uani 0.214(3) 1 d PD A 2
Br1A_1 Br 0.41943(13) 0.81015(10) 0.81724(8) 0.0516(4) Uani 0.786(3) 1 d PD A 1
C31A_1 C 0.6339(10) 0.5772(6) 0.6045(7) 0.054(2) Uani 0.786(3) 1 d PGD A 1
C32A_1 C 0.5427(10) 0.5375(6) 0.6656(6) 0.057(3) Uani 0.786(3) 1 d PGD A 1
C33A_1 C 0.4802(8) 0.6078(6) 0.7287(5) 0.050(3) Uani 0.786(3) 1 d PGD A 1
C34A_1 C 0.5088(9) 0.7179(6) 0.7307(6) 0.051(2) Uani 0.786(3) 1 d PGD A 1
C35A_1 C 0.6000(10) 0.7577(5) 0.6696(7) 0.055(3) Uani 0.786(3) 1 d PGD A 1
C36A_1 C 0.6625(9) 0.6873(5) 0.6065(6) 0.052(3) Uani 0.786(3) 1 d PGD A 1
C37A_1 C 0.703(2) 0.5003(14) 0.5400(15) 0.0636(10) Uani 0.786(3) 1 d PD A 1
O31A_1 O 0.7805(9) 0.5357(7) 0.4819(6) 0.0636(10) Uani 0.786(3) 1 d PD A 1
H31A_1 H 0.8315 0.4972 0.4621 0.076 Uiso 0.786(3) 1 calc PR A 1
O32A_1 O 0.6881(9) 0.4052(6) 0.5429(6) 0.0636(10) Uani 0.786(3) 1 d PD A 1
F32A_1 F 0.5045(10) 0.4315(6) 0.6632(6) 0.074(3) Uani 0.786(3) 1 d PD A 1
F33A_1 F 0.3808(16) 0.5635(9) 0.7785(11) 0.077(5) Uani 0.786(3) 1 d PD A 1
F35A_1 F 0.6313(13) 0.8637(7) 0.6734(11) 0.070(4) Uani 0.786(3) 1 d PD A 1
F36A_1 F 0.756(4) 0.7343(13) 0.557(3) 0.077(5) Uani 0.786(3) 1 d PD A 1
Br1B_1 Br 0.7325(8) 0.4968(5) 0.5189(5) 0.0636(10) Uani 0.214(3) 1 d PD A 2
C31B_1 C 0.496(3) 0.7170(19) 0.721(3) 0.051(2) Uani 0.214(3) 1 d PD A 2
C32B_1 C 0.621(4) 0.7706(16) 0.689(3) 0.055(3) Uani 0.214(3) 1 d PD A 2
C33B_1 C 0.689(4) 0.7036(15) 0.628(4) 0.052(3) Uani 0.214(3) 1 d PD A 2
C34B_1 C 0.645(3) 0.5863(14) 0.611(3) 0.054(2) Uani 0.214(3) 1 d PD A 2
C35B_1 C 0.521(4) 0.5333(18) 0.643(4) 0.057(3) Uani 0.214(3) 1 d PD A 2
C36B_1 C 0.451(3) 0.5995(19) 0.702(3) 0.050(3) Uani 0.214(3) 1 d PD A 2
C37B_1 C 0.426(3) 0.792(2) 0.787(2) 0.0516(4) Uani 0.214(3) 1 d PD A 2
O31B_1 O 0.394(3) 0.7785(19) 0.8668(15) 0.0516(4) Uani 0.214(3) 1 d PD A 2
H31B_1 H 0.3584 0.8258 0.8991 0.062 Uiso 0.214(3) 1 calc PR A 2
O32B_1 O 0.427(3) 0.8807(17) 0.7775(17) 0.0516(4) Uani 0.214(3) 1 d PD A 2
F32B_1 F 0.660(6) 0.878(3) 0.693(6) 0.070(4) Uani 0.214(3) 1 d PD A 2
F33B_1 F 0.773(15) 0.745(5) 0.569(10) 0.077(5) Uani 0.214(3) 1 d PD A 2
F35B_1 F 0.480(4) 0.423(2) 0.631(4) 0.074(3) Uani 0.214(3) 1 d PD A 2
F36B_1 F 0.361(8) 0.551(3) 0.753(6) 0.077(5) Uani 0.214(3) 1 d PD A 2
N11A_2 N 0.6658(9) 0.1811(9) 0.7222(7) 0.054(2) Uani 0.812(3) 1 d PD B 1
C12A_2 C 0.5601(11) 0.0820(11) 0.7156(10) 0.058(3) Uani 0.812(3) 1 d PD B 1
H12A_2 H 0.5728 0.0476 0.7597 0.070 Uiso 0.812(3) 1 calc PR B 1
C13A_2 C 0.4352(16) 0.0285(16) 0.6483(17) 0.061(3) Uani 0.812(3) 1 d PD B 1
H13A_2 H 0.3617 -0.0407 0.6472 0.074 Uiso 0.812(3) 1 calc PR B 1
C14A_2 C 0.4157(11) 0.0751(12) 0.5818(9) 0.061(3) Uani 0.812(3) 1 d PD B 1
C15A_2 C 0.5213(12) 0.1793(14) 0.5873(14) 0.060(4) Uani 0.812(3) 1 d PD B 1
H15A_2 H 0.5099 0.2149 0.5440 0.072 Uiso 0.812(3) 1 calc PR B 1
C16A_2 C 0.6467(13) 0.2296(12) 0.6607(10) 0.055(3) Uani 0.812(3) 1 d PD B 1
H16A_2 H 0.7204 0.3011 0.6664 0.066 Uiso 0.812(3) 1 calc PR B 1
N14A_2 N 0.2902(9) 0.0312(7) 0.5068(7) 0.066(3) Uani 0.812(3) 1 d PD B 1
N21A_2 N -0.1783(13) -0.2027(10) 0.2860(12) 0.056(3) Uani 0.812(3) 1 d PD B 1
C22A_2 C -0.071(2) -0.104(2) 0.294(2) 0.065(3) Uani 0.812(3) 1 d PD B 1
H22A_2 H -0.0830 -0.0699 0.2501 0.078 Uiso 0.812(3) 1 calc PR B 1
C23A_2 C 0.0545(18) -0.0501(15) 0.3603(18) 0.065(4) Uani 0.812(3) 1 d PD B 1
H23A_2 H 0.1265 0.0208 0.3635 0.078 Uiso 0.812(3) 1 calc PR B 1
C24A_2 C 0.0745(12) -0.1025(12) 0.4242(11) 0.061(3) Uani 0.812(3) 1 d PD B 1
C25A_2 C -0.0319(15) -0.2075(16) 0.4140(16) 0.069(3) Uani 0.812(3) 1 d PD B 1
H25A_2 H -0.0203 -0.2474 0.4534 0.082 Uiso 0.812(3) 1 calc PR B 1
C26A_2 C -0.1553(13) -0.2526(15) 0.3448(16) 0.066(4) Uani 0.812(3) 1 d PD B 1
H26A_2 H -0.2291 -0.3243 0.3387 0.079 Uiso 0.812(3) 1 calc PR B 1
N24A_2 N 0.1990(9) -0.0597(8) 0.5009(7) 0.068(3) Uani 0.812(3) 1 d PD B 1
N11B_2 N 0.687(3) 0.197(6) 0.696(4) 0.054(2) Uani 0.188(3) 1 d PD B 2
C12B_2 C 0.627(5) 0.227(6) 0.634(6) 0.055(3) Uani 0.188(3) 1 d PD B 2
H12B_2 H 0.6847 0.2926 0.6208 0.066 Uiso 0.188(3) 1 calc PR B 2
C13B_2 C 0.486(6) 0.169(6) 0.589(7) 0.060(4) Uani 0.188(3) 1 d PD B 2
H13B_2 H 0.4456 0.1970 0.5501 0.072 Uiso 0.188(3) 1 calc PR B 2
C14B_2 C 0.403(4) 0.068(4) 0.600(4) 0.061(3) Uani 0.188(3) 1 d PD B 2
C15B_2 C 0.463(6) 0.031(7) 0.661(8) 0.061(3) Uani 0.188(3) 1 d PD B 2
H15B_2 H 0.4113 -0.0411 0.6662 0.074 Uiso 0.188(3) 1 calc PR B 2
C16B_2 C 0.604(4) 0.106(6) 0.715(5) 0.058(3) Uani 0.188(3) 1 d PD B 2
H16B_2 H 0.6415 0.0905 0.7663 0.070 Uiso 0.188(3) 1 calc PR B 2
N14B_2 N 0.265(4) -0.017(3) 0.539(3) 0.066(3) Uani 0.188(3) 1 d PD B 2
N21B_2 N -0.165(7) -0.224(6) 0.277(6) 0.056(3) Uani 0.188(3) 1 d PD B 2
C22B_2 C -0.120(8) -0.251(7) 0.347(8) 0.066(4) Uani 0.188(3) 1 d PD B 2
H22B_2 H -0.1787 -0.3232 0.3497 0.079 Uiso 0.188(3) 1 calc PR B 2
C23B_2 C 0.002(7) -0.183(7) 0.417(8) 0.069(3) Uani 0.188(3) 1 d PD B 2
H23B_2 H 0.0292 -0.2065 0.4654 0.082 Uiso 0.188(3) 1 calc PR B 2
C24B_2 C 0.089(6) -0.075(5) 0.414(6) 0.061(3) Uani 0.188(3) 1 d PD B 2
C25B_2 C 0.034(8) -0.038(6) 0.351(8) 0.065(4) Uani 0.188(3) 1 d PD B 2
H25B_2 H 0.0829 0.0383 0.3531 0.078 Uiso 0.188(3) 1 calc PR B 2
C26B_2 C -0.094(11) -0.115(8) 0.285(10) 0.065(3) Uani 0.188(3) 1 d PD B 2
H26B_2 H -0.1331 -0.0886 0.2441 0.078 Uiso 0.188(3) 1 calc PR B 2
N24B_2 N 0.229(4) 0.007(4) 0.474(3) 0.068(3) Uani 0.188(3) 1 d PD B 2
Br2A_2 Br 1.55757(12) 0.67026(10) 1.15425(8) 0.0483(4) Uani 0.812(3) 1 d PD B 1
C31A_2 C 1.1157(10) 0.4453(7) 0.9314(10) 0.048(3) Uani 0.812(3) 1 d PD B 1
C32A_2 C 1.1923(12) 0.5621(8) 0.9493(13) 0.050(2) Uani 0.812(3) 1 d PD B 1
C33A_2 C 1.3248(12) 0.6261(7) 1.0131(12) 0.051(2) Uani 0.812(3) 1 d PD B 1
C34A_2 C 1.3786(10) 0.5775(7) 1.0653(10) 0.048(2) Uani 0.812(3) 1 d PD B 1
C35A_2 C 1.3004(14) 0.4621(9) 1.0496(14) 0.051(2) Uani 0.812(3) 1 d PD B 1
C36A_2 C 1.1697(8) 0.3970(7) 0.9841(8) 0.051(3) Uani 0.812(3) 1 d PD B 1
C37A_2 C 0.9806(17) 0.3746(13) 0.8541(14) 0.0653(11) Uani 0.812(3) 1 d PD B 1
O31A_2 O 0.8972(8) 0.2796(6) 0.8560(6) 0.0653(11) Uani 0.812(3) 1 d PD B 1
H31A_2 H 0.8227 0.2498 0.8126 0.078 Uiso 0.812(3) 1 calc PR B 1
O32A_2 O 0.9480(8) 0.4084(7) 0.7915(6) 0.0653(11) Uani 0.812(3) 1 d PD B 1
F32A_2 F 1.1440(11) 0.6172(6) 0.9081(5) 0.063(3) Uani 0.812(3) 1 d PD B 1
F33A_2 F 1.393(2) 0.7401(9) 1.0332(19) 0.0649(18) Uani 0.812(3) 1 d PD B 1
F35A_2 F 1.350(2) 0.4128(11) 1.0976(19) 0.065(3) Uani 0.812(3) 1 d PD B 1
F36A_2 F 1.1047(11) 0.2872(7) 0.9713(10) 0.065(3) Uani 0.812(3) 1 d PD B 1
Br1B_2 Br 0.9453(7) 0.3463(6) 0.8377(6) 0.0653(11) Uani 0.188(3) 1 d PD B 2
C31B_2 C 1.377(4) 0.593(3) 1.066(4) 0.048(2) Uani 0.188(3) 1 d PD B 2
C32B_2 C 1.310(6) 0.475(3) 1.048(6) 0.051(2) Uani 0.188(3) 1 d PD B 2
C33B_2 C 1.193(4) 0.400(3) 0.971(4) 0.051(3) Uani 0.188(3) 1 d PD B 2
C34B_2 C 1.129(4) 0.445(2) 0.920(5) 0.048(3) Uani 0.188(3) 1 d PD B 2
C35B_2 C 1.192(5) 0.563(3) 0.941(5) 0.050(2) Uani 0.188(3) 1 d PD B 2
C36B_2 C 1.313(5) 0.637(2) 1.015(5) 0.051(2) Uani 0.188(3) 1 d PD B 2
C37B_2 C 1.527(3) 0.662(3) 1.126(4) 0.095(11) Uani 0.188(3) 1 d PD B 2
O31B_2 O 1.567(3) 0.626(3) 1.185(2) 0.095(11) Uani 0.188(3) 1 d PD B 2
H31B_2 H 1.6499 0.6744 1.2172 0.114 Uiso 0.188(3) 1 calc PR B 2
O32B_2 O 1.614(3) 0.746(2) 1.112(3) 0.095(11) Uani 0.188(3) 1 d PD B 2
F32B_2 F 1.365(10) 0.425(5) 1.092(9) 0.065(3) Uani 0.188(3) 1 d PD B 2
F33B_2 F 1.127(6) 0.288(3) 0.958(6) 0.065(3) Uani 0.188(3) 1 d PD B 2
F35B_2 F 1.149(5) 0.604(2) 0.881(4) 0.063(3) Uani 0.188(3) 1 d PD B 2
F36B_2 F 1.376(9) 0.744(4) 1.021(9) 0.0649(18) Uani 0.188(3) 1 d PD B 2

loop_
_atom_site_aniso_label
_atom_site_aniso_U_11
_atom_site_aniso_U_22
_atom_site_aniso_U_33
_atom_site_aniso_U_23
_atom_site_aniso_U_13
_atom_site_aniso_U_12
N11A_1 0.049(6) 0.045(6) 0.061(5) 0.022(5) 0.013(4) 0.015(6)
C12A_1 0.046(9) 0.060(5) 0.078(9) 0.047(6) 0.023(5) 0.015(5)
C13A_1 0.052(6) 0.049(7) 0.047(7) 0.022(6) 0.012(5) 0.013(6)
C14A_1 0.039(7) 0.046(6) 0.057(5) 0.017(5) 0.010(5) 0.009(5)
C15A_1 0.042(11) 0.055(5) 0.073(6) 0.029(4) 0.018(6) 0.017(6)
C16A_1 0.050(6) 0.050(9) 0.056(5) 0.028(6) 0.015(4) 0.021(5)
N14A_1 0.062(6) 0.053(5) 0.054(5) 0.022(4) 0.015(4) 0.032(5)
N21A_1 0.035(7) 0.051(6) 0.066(7) 0.006(5) 0.009(6) 0.009(5)
C22A_1 0.044(10) 0.057(5) 0.102(8) 0.034(5) 0.007(7) 0.015(5)
C23A_1 0.056(7) 0.059(8) 0.066(6) 0.034(5) 0.015(5) 0.023(5)
C24A_1 0.050(6) 0.047(6) 0.065(7) 0.025(5) 0.021(4) 0.021(6)
C25A_1 0.047(10) 0.059(6) 0.080(8) 0.034(5) 0.015(5) 0.014(7)
C26A_1 0.056(6) 0.066(8) 0.054(11) 0.012(8) 0.006(7) 0.003(6)
N24A_1 0.034(5) 0.042(5) 0.068(6) 0.031(4) -0.004(4) -0.001(4)
N11B_1 0.049(6) 0.045(6) 0.061(5) 0.022(5) 0.013(4) 0.015(6)
C12B_1 0.050(6) 0.050(9) 0.056(5) 0.028(6) 0.015(4) 0.021(5)
C13B_1 0.042(11) 0.055(5) 0.073(6) 0.029(4) 0.018(6) 0.017(6)
C14B_1 0.039(7) 0.046(6) 0.057(5) 0.017(5) 0.010(5) 0.009(5)
C15B_1 0.052(6) 0.049(7) 0.047(7) 0.022(6) 0.012(5) 0.013(6)
C16B_1 0.046(9) 0.060(5) 0.078(9) 0.047(6) 0.023(5) 0.015(5)
N14B_1 0.062(6) 0.053(5) 0.054(5) 0.022(4) 0.015(4) 0.032(5)
N21B_1 0.035(7) 0.051(6) 0.066(7) 0.006(5) 0.009(6) 0.009(5)
C22B_1 0.056(6) 0.066(8) 0.054(11) 0.012(8) 0.006(7) 0.003(6)
C23B_1 0.047(10) 0.059(6) 0.080(8) 0.034(5) 0.015(5) 0.014(7)
C24B_1 0.050(6) 0.047(6) 0.065(7) 0.025(5) 0.021(4) 0.021(6)
C25B_1 0.056(7) 0.059(8) 0.066(6) 0.034(5) 0.015(5) 0.023(5)
C26B_1 0.044(10) 0.057(5) 0.102(8) 0.034(5) 0.007(7) 0.015(5)
N24B_1 0.034(5) 0.042(5) 0.068(6) 0.031(4) -0.004(4) -0.001(4)
Br1A_1 0.0461(7) 0.0486(6) 0.0601(7) 0.0240(5) 0.0164(5) 0.0169(5)
C31A_1 0.042(5) 0.056(5) 0.058(5) 0.026(4) 0.008(4) 0.011(4)
C32A_1 0.064(7) 0.059(5) 0.061(7) 0.039(5) 0.020(6) 0.025(5)
C33A_1 0.053(6) 0.054(5) 0.047(6) 0.032(4) 0.011(5) 0.015(4)
C34A_1 0.040(5) 0.059(5) 0.053(5) 0.024(4) 0.017(4) 0.019(4)
C35A_1 0.048(6) 0.047(5) 0.060(7) 0.023(5) 0.002(5) 0.006(4)
C36A_1 0.044(6) 0.053(5) 0.045(7) 0.020(4) 0.012(5) 0.004(4)
C37A_1 0.066(3) 0.0573(17) 0.070(3) 0.0276(16) 0.0199(17) 0.0257(17)
O31A_1 0.066(3) 0.0573(17) 0.070(3) 0.0276(16) 0.0199(17) 0.0257(17)
O32A_1 0.066(3) 0.0573(17) 0.070(3) 0.0276(16) 0.0199(17) 0.0257(17)
F32A_1 0.094(6) 0.062(3) 0.089(8) 0.046(4) 0.046(6) 0.037(4)
F33A_1 0.090(7) 0.063(4) 0.094(10) 0.047(5) 0.055(8) 0.031(4)
F35A_1 0.078(7) 0.057(3) 0.091(8) 0.044(5) 0.039(7) 0.028(4)
F36A_1 0.085(10) 0.064(4) 0.098(9) 0.047(6) 0.053(9) 0.031(6)
Br1B_1 0.066(3) 0.0573(17) 0.070(3) 0.0276(16) 0.0199(17) 0.0257(17)
C31B_1 0.040(5) 0.059(5) 0.053(5) 0.024(4) 0.017(4) 0.019(4)
C32B_1 0.048(6) 0.047(5) 0.060(7) 0.023(5) 0.002(5) 0.006(4)
C33B_1 0.044(6) 0.053(5) 0.045(7) 0.020(4) 0.012(5) 0.004(4)
C34B_1 0.042(5) 0.056(5) 0.058(5) 0.026(4) 0.008(4) 0.011(4)
C35B_1 0.064(7) 0.059(5) 0.061(7) 0.039(5) 0.020(6) 0.025(5)
C36B_1 0.053(6) 0.054(5) 0.047(6) 0.032(4) 0.011(5) 0.015(4)
C37B_1 0.0461(7) 0.0486(6) 0.0601(7) 0.0240(5) 0.0164(5) 0.0169(5)
O31B_1 0.0461(7) 0.0486(6) 0.0601(7) 0.0240(5) 0.0164(5) 0.0169(5)
O32B_1 0.0461(7) 0.0486(6) 0.0601(7) 0.0240(5) 0.0164(5) 0.0169(5)
F32B_1 0.078(7) 0.057(3) 0.091(8) 0.044(5) 0.039(7) 0.028(4)
F33B_1 0.085(10) 0.064(4) 0.098(9) 0.047(6) 0.053(9) 0.031(6)
F35B_1 0.094(6) 0.062(3) 0.089(8) 0.046(4) 0.046(6) 0.037(4)
F36B_1 0.090(7) 0.063(4) 0.094(10) 0.047(5) 0.055(8) 0.031(4)
N11A_2 0.048(5) 0.055(6) 0.052(6) 0.020(4) 0.014(4) 0.016(5)
C12A_2 0.051(8) 0.049(7) 0.071(6) 0.027(5) 0.020(7) 0.013(6)
C13A_2 0.055(8) 0.057(5) 0.073(9) 0.027(5) 0.016(6) 0.022(6)
C14A_2 0.050(6) 0.059(5) 0.058(7) 0.009(5) 0.009(5) 0.021(5)
C15A_2 0.061(9) 0.055(6) 0.071(6) 0.029(5) 0.021(7) 0.025(6)
C16A_2 0.050(6) 0.048(5) 0.052(10) 0.017(6) 0.015(5) 0.008(5)
N14A_2 0.073(8) 0.055(6) 0.069(7) 0.025(5) 0.034(5) 0.023(5)
N21A_2 0.043(5) 0.053(7) 0.066(6) 0.022(5) 0.006(4) 0.017(4)
C22A_2 0.064(11) 0.078(8) 0.055(8) 0.030(7) 0.018(6) 0.028(7)
C23A_2 0.047(8) 0.047(6) 0.077(8) 0.015(5) 0.023(5) 0.006(5)
C24A_2 0.047(6) 0.068(9) 0.056(6) 0.016(5) 0.004(5) 0.020(6)
C25A_2 0.057(10) 0.083(10) 0.072(6) 0.047(8) 0.014(7) 0.019(6)
C26A_2 0.049(10) 0.064(6) 0.072(6) 0.025(5) 0.023(7) 0.011(6)
N24A_2 0.070(7) 0.061(6) 0.080(7) 0.039(5) 0.037(5) 0.023(5)
N11B_2 0.048(5) 0.055(6) 0.052(6) 0.020(4) 0.014(4) 0.016(5)
C12B_2 0.050(6) 0.048(5) 0.052(10) 0.017(6) 0.015(5) 0.008(5)
C13B_2 0.061(9) 0.055(6) 0.071(6) 0.029(5) 0.021(7) 0.025(6)
C14B_2 0.050(6) 0.059(5) 0.058(7) 0.009(5) 0.009(5) 0.021(5)
C15B_2 0.055(8) 0.057(5) 0.073(9) 0.027(5) 0.016(6) 0.022(6)
C16B_2 0.051(8) 0.049(7) 0.071(6) 0.027(5) 0.020(7) 0.013(6)
N14B_2 0.073(8) 0.055(6) 0.069(7) 0.025(5) 0.034(5) 0.023(5)
N21B_2 0.043(5) 0.053(7) 0.066(6) 0.022(5) 0.006(4) 0.017(4)
C22B_2 0.049(10) 0.064(6) 0.072(6) 0.025(5) 0.023(7) 0.011(6)
C23B_2 0.057(10) 0.083(10) 0.072(6) 0.047(8) 0.014(7) 0.019(6)
C24B_2 0.047(6) 0.068(9) 0.056(6) 0.016(5) 0.004(5) 0.020(6)
C25B_2 0.047(8) 0.047(6) 0.077(8) 0.015(5) 0.023(5) 0.006(5)
C26B_2 0.064(11) 0.078(8) 0.055(8) 0.030(7) 0.018(6) 0.028(7)
N24B_2 0.070(7) 0.061(6) 0.080(7) 0.039(5) 0.037(5) 0.023(5)
Br2A_2 0.0381(6) 0.0453(6) 0.0556(7) 0.0223(5) 0.0081(4) 0.0090(4)
C31A_2 0.037(5) 0.054(4) 0.055(6) 0.028(4) 0.016(4) 0.012(4)
C32A_2 0.040(5) 0.055(4) 0.058(5) 0.032(4) 0.007(4) 0.014(4)
C33A_2 0.044(5) 0.040(4) 0.065(5) 0.026(4) 0.010(4) 0.009(4)
C34A_2 0.032(4) 0.048(5) 0.051(4) 0.017(4) 0.006(3) 0.006(4)
C35A_2 0.044(5) 0.047(5) 0.062(5) 0.032(4) 0.011(4) 0.008(4)
C36A_2 0.037(5) 0.055(5) 0.056(6) 0.026(4) 0.017(4) 0.010(4)
C37A_2 0.047(3) 0.072(3) 0.069(2) 0.031(2) 0.0052(17) 0.013(2)
O31A_2 0.047(3) 0.072(3) 0.069(2) 0.031(2) 0.0052(17) 0.013(2)
O32A_2 0.047(3) 0.072(3) 0.069(2) 0.031(2) 0.0052(17) 0.013(2)
F32A_2 0.067(3) 0.058(3) 0.058(6) 0.027(3) -0.003(4) 0.016(3)
F33A_2 0.061(6) 0.049(3) 0.082(8) 0.041(3) 0.000(3) 0.004(3)
F35A_2 0.060(6) 0.051(4) 0.085(5) 0.041(4) -0.001(5) 0.008(3)
F36A_2 0.052(5) 0.051(3) 0.088(6) 0.043(3) 0.004(5) 0.001(3)
Br1B_2 0.047(3) 0.072(3) 0.069(2) 0.031(2) 0.0052(17) 0.013(2)
C31B_2 0.032(4) 0.048(5) 0.051(4) 0.017(4) 0.006(3) 0.006(4)
C32B_2 0.044(5) 0.047(5) 0.062(5) 0.032(4) 0.011(4) 0.008(4)
C33B_2 0.037(5) 0.055(5) 0.056(6) 0.026(4) 0.017(4) 0.010(4)
C34B_2 0.037(5) 0.054(4) 0.055(6) 0.028(4) 0.016(4) 0.012(4)
C35B_2 0.040(5) 0.055(4) 0.058(5) 0.032(4) 0.007(4) 0.014(4)
C36B_2 0.044(5) 0.040(4) 0.065(5) 0.026(4) 0.010(4) 0.009(4)
C37B_2 0.066(17) 0.048(13) 0.11(2) -0.027(15) 0.012(15) 0.017(11)
O31B_2 0.066(17) 0.048(13) 0.11(2) -0.027(15) 0.012(15) 0.017(11)
O32B_2 0.066(17) 0.048(13) 0.11(2) -0.027(15) 0.012(15) 0.017(11)
F32B_2 0.060(6) 0.051(4) 0.085(5) 0.041(4) -0.001(5) 0.008(3)
F33B_2 0.052(5) 0.051(3) 0.088(6) 0.043(3) 0.004(5) 0.001(3)
F35B_2 0.067(3) 0.058(3) 0.058(6) 0.027(3) -0.003(4) 0.016(3)
F36B_2 0.061(6) 0.049(3) 0.082(8) 0.041(3) 0.000(3) 0.004(3)

loop_
_atom_type_symbol
_atom_type_description
_atom_type_scat_dispersion_real
_atom_type_scat_dispersion_imag
_atom_type_scat_source
C C 0.0181 0.0091 'International Tables Vol C Tables 4.2.6.8 and 6.1.1.4'
H H 0.0000 0.0000 'International Tables Vol C Tables 4.2.6.8 and 6.1.1.4'
N N 0.0311 0.0180 'International Tables Vol C Tables 4.2.6.8 and 6.1.1.4'
O O 0.0492 0.0322 'International Tables Vol C Tables 4.2.6.8 and 6.1.1.4'
F F 0.0727 0.0534 'International Tables Vol C Tables 4.2.6.8 and 6.1.1.4'
Br Br -0.6763 1.2805 'International Tables Vol C Tables 4.2.6.8 and 6.1.1.4'

loop_
_geom_angle_atom_site_label_1
_geom_angle_atom_site_label_2
_geom_angle_atom_site_label_3
_geom_angle
C12A_1 N11A_1 C16A_1 118.6(7)
N11A_1 C12A_1 C13A_1 123.0(8)
N11A_1 C12A_1 H12A_1 118.5
C13A_1 C12A_1 H12A_1 118.5
C12A_1 C13A_1 C14A_1 119.1(8)
C12A_1 C13A_1 H13A_1 120.4
C14A_1 C13A_1 H13A_1 120.4
C13A_1 C14A_1 C15A_1 119.8(7)
C13A_1 C14A_1 N14A_1 125.1(8)
C15A_1 C14A_1 N14A_1 115.1(9)
C14A_1 C15A_1 C16A_1 117.1(8)
C14A_1 C15A_1 H15A_1 121.4
C16A_1 C15A_1 H15A_1 121.4
N11A_1 C16A_1 C15A_1 122.3(8)
N11A_1 C16A_1 H16A_1 118.9
C15A_1 C16A_1 H16A_1 118.9
N24A_1 N14A_1 C14A_1 112.3(7)
C26A_1 N21A_1 C22A_1 116.0(7)
N21A_1 C22A_1 C23A_1 125.8(10)
N21A_1 C22A_1 H22A_1 117.1
C23A_1 C22A_1 H22A_1 117.1
C22A_1 C23A_1 C24A_1 117.1(9)
C22A_1 C23A_1 H23A_1 121.4
C24A_1 C23A_1 H23A_1 121.4
C25A_1 C24A_1 C23A_1 118.5(7)
C25A_1 C24A_1 N24A_1 115.2(8)
C23A_1 C24A_1 N24A_1 126.3(8)
C26A_1 C25A_1 C24A_1 118.4(9)
C26A_1 C25A_1 H25A_1 120.8
C24A_1 C25A_1 H25A_1 120.8
N21A_1 C26A_1 C25A_1 124.0(9)
N21A_1 C26A_1 H26A_1 118.0
C25A_1 C26A_1 H26A_1 118.0
N14A_1 N24A_1 C24A_1 114.9(7)
C12B_1 N11B_1 C16B_1 118.2(8)
N11B_1 C12B_1 C13B_1 122.8(10)
N11B_1 C12B_1 H12B_1 118.6
C13B_1 C12B_1 H12B_1 118.6
C12B_1 C13B_1 C14B_1 119.6(10)
C12B_1 C13B_1 H13B_1 120.2
C14B_1 C13B_1 H13B_1 120.2
C13B_1 C14B_1 C15B_1 119.2(8)
C13B_1 C14B_1 N14B_1 125.9(11)
C15B_1 C14B_1 N14B_1 113.7(11)
C14B_1 C15B_1 C16B_1 116.7(11)
C14B_1 C15B_1 H15B_1 121.7
C16B_1 C15B_1 H15B_1 121.7
N11B_1 C16B_1 C15B_1 122.4(11)
N11B_1 C16B_1 H16B_1 118.8
C15B_1 C16B_1 H16B_1 118.8
N24B_1 N14B_1 C14B_1 113.2(10)
C26B_1 N21B_1 C22B_1 115.8(9)
N21B_1 C22B_1 C23B_1 125.2(11)
N21B_1 C22B_1 H22B_1 117.4
C23B_1 C22B_1 H22B_1 117.4
C22B_1 C23B_1 C24B_1 117.4(11)
C22B_1 C23B_1 H23B_1 121.3
C24B_1 C23B_1 H23B_1 121.3
C25B_1 C24B_1 C23B_1 118.4(8)
C25B_1 C24B_1 N24B_1 114.7(10)
C23B_1 C24B_1 N24B_1 126.8(10)
C26B_1 C25B_1 C24B_1 117.8(11)
C26B_1 C25B_1 H25B_1 121.1
C24B_1 C25B_1 H25B_1 121.1
N21B_1 C26B_1 C25B_1 124.0(12)
N21B_1 C26B_1 H26B_1 118.0
C25B_1 C26B_1 H26B_1 118.0
N14B_1 N24B_1 C24B_1 113.7(9)
C32A_1 C31A_1 C36A_1 120.0
C32A_1 C31A_1 C37A_1 118.4(6)
C36A_1 C31A_1 C37A_1 121.6(6)
F32A_1 C32A_1 C31A_1 123.1(4)
F32A_1 C32A_1 C33A_1 116.8(4)
C31A_1 C32A_1 C33A_1 120.0
F33A_1 C33A_1 C32A_1 119.2(4)
F33A_1 C33A_1 C34A_1 120.4(5)
C32A_1 C33A_1 C34A_1 120.0
C35A_1 C34A_1 C33A_1 120.0
C35A_1 C34A_1 Br1A_1 121.6(3)
C33A_1 C34A_1 Br1A_1 118.4(3)
F35A_1 C35A_1 C36A_1 119.6(4)
F35A_1 C35A_1 C34A_1 120.4(4)
C36A_1 C35A_1 C34A_1 120.0
F36A_1 C36A_1 C35A_1 116.6(5)
F36A_1 C36A_1 C31A_1 123.2(5)
C35A_1 C36A_1 C31A_1 120.0
O32A_1 C37A_1 O31A_1 119.9(11)
O32A_1 C37A_1 C31A_1 122.7(10)
O31A_1 C37A_1 C31A_1 117.4(11)
C37A_1 O31A_1 H31A_1 109.5
C32B_1 C31B_1 C36B_1 119.1(6)
C32B_1 C31B_1 C37B_1 118.8(8)
C36B_1 C31B_1 C37B_1 121.5(8)
F32B_1 C32B_1 C31B_1 121.9(9)
F32B_1 C32B_1 C33B_1 116.2(9)
C31B_1 C32B_1 C33B_1 119.9(6)
F33B_1 C33B_1 C32B_1 118.5(9)
F33B_1 C33B_1 C34B_1 119.4(9)
C32B_1 C33B_1 C34B_1 120.4(6)
C35B_1 C34B_1 C33B_1 118.9(6)
C35B_1 C34B_1 Br1B_1 121.4(7)
C33B_1 C34B_1 Br1B_1 118.3(7)
F35B_1 C35B_1 C36B_1 119.1(8)
F35B_1 C35B_1 C34B_1 119.8(8)
C36B_1 C35B_1 C34B_1 120.3(6)
F36B_1 C36B_1 C35B_1 116.2(9)
F36B_1 C36B_1 C31B_1 122.4(9)
C35B_1 C36B_1 C31B_1 120.3(5)
O32B_1 C37B_1 O31B_1 119.1(13)
O32B_1 C37B_1 C31B_1 121.9(12)
O31B_1 C37B_1 C31B_1 117.0(12)
C37B_1 O31B_1 H31B_1 109.5
C12A_2 N11A_2 C16A_2 118.4(7)
N11A_2 C12A_2 C13A_2 122.7(8)
N11A_2 C12A_2 H12A_2 118.7
C13A_2 C12A_2 H12A_2 118.7
C14A_2 C13A_2 C12A_2 119.7(9)
C14A_2 C13A_2 H13A_2 120.1
C12A_2 C13A_2 H13A_2 120.1
C13A_2 C14A_2 C15A_2 119.6(7)
C13A_2 C14A_2 N14A_2 127.2(8)
C15A_2 C14A_2 N14A_2 113.2(9)
C14A_2 C15A_2 C16A_2 116.8(8)
C14A_2 C15A_2 H15A_2 121.6
C16A_2 C15A_2 H15A_2 121.6
N11A_2 C16A_2 C15A_2 122.9(8)
N11A_2 C16A_2 H16A_2 118.6
C15A_2 C16A_2 H16A_2 118.6
N24A_2 N14A_2 C14A_2 113.4(8)
C26A_2 N21A_2 C22A_2 116.1(7)
N21A_2 C22A_2 C23A_2 125.1(10)
N21A_2 C22A_2 H22A_2 117.5
C23A_2 C22A_2 H22A_2 117.5
C22A_2 C23A_2 C24A_2 117.7(9)
C22A_2 C23A_2 H23A_2 121.1
C24A_2 C23A_2 H23A_2 121.1
C25A_2 C24A_2 C23A_2 118.6(7)
C25A_2 C24A_2 N24A_2 114.2(8)
C23A_2 C24A_2 N24A_2 127.2(8)
C26A_2 C25A_2 C24A_2 117.9(9)
C26A_2 C25A_2 H25A_2 121.1
C24A_2 C25A_2 H25A_2 121.1
N21A_2 C26A_2 C25A_2 124.5(9)
N21A_2 C26A_2 H26A_2 117.8
C25A_2 C26A_2 H26A_2 117.8
N14A_2 N24A_2 C24A_2 112.3(7)
C12B_2 N11B_2 C16B_2 118.3(9)
N11B_2 C12B_2 C13B_2 122.8(10)
N11B_2 C12B_2 H12B_2 118.6
C13B_2 C12B_2 H12B_2 118.6
C12B_2 C13B_2 C14B_2 119.4(10)
C12B_2 C13B_2 H13B_2 120.3
C14B_2 C13B_2 H13B_2 120.3
C13B_2 C14B_2 C15B_2 119.5(9)
C13B_2 C14B_2 N14B_2 125.5(11)
C15B_2 C14B_2 N14B_2 114.1(12)
C14B_2 C15B_2 C16B_2 116.8(10)
C14B_2 C15B_2 H15B_2 121.6
C16B_2 C15B_2 H15B_2 121.6
N11B_2 C16B_2 C15B_2 122.3(11)
N11B_2 C16B_2 H16B_2 118.9
C15B_2 C16B_2 H16B_2 118.9
N24B_2 N14B_2 C14B_2 112.4(10)
C26B_2 N21B_2 C22B_2 115.9(10)
N21B_2 C22B_2 C23B_2 125.2(12)
N21B_2 C22B_2 H22B_2 117.4
C23B_2 C22B_2 H22B_2 117.4
C22B_2 C23B_2 C24B_2 117.2(11)
C22B_2 C23B_2 H23B_2 121.4
C24B_2 C23B_2 H23B_2 121.4
C25B_2 C24B_2 C23B_2 118.4(9)
C25B_2 C24B_2 N24B_2 114.7(10)
C23B_2 C24B_2 N24B_2 126.8(10)
C26B_2 C25B_2 C24B_2 118.0(11)
C26B_2 C25B_2 H25B_2 121.0
C24B_2 C25B_2 H25B_2 121.0
N21B_2 C26B_2 C25B_2 123.9(11)
N21B_2 C26B_2 H26B_2 118.0
C25B_2 C26B_2 H26B_2 118.0
N14B_2 N24B_2 C24B_2 113.8(10)
C32A_2 C31A_2 C36A_2 118.6(4)
C32A_2 C31A_2 C37A_2 119.4(6)
C36A_2 C31A_2 C37A_2 122.0(7)
F32A_2 C32A_2 C33A_2 117.1(5)
F32A_2 C32A_2 C31A_2 122.5(5)
C33A_2 C32A_2 C31A_2 120.4(4)
F33A_2 C33A_2 C34A_2 119.7(5)
F33A_2 C33A_2 C32A_2 119.1(5)
C34A_2 C33A_2 C32A_2 120.8(4)
C35A_2 C34A_2 C33A_2 118.8(4)
C35A_2 C34A_2 Br2A_2 122.2(4)
C33A_2 C34A_2 Br2A_2 119.0(4)
F35A_2 C35A_2 C36A_2 119.3(5)
F35A_2 C35A_2 C34A_2 120.1(5)
C36A_2 C35A_2 C34A_2 120.6(4)
F36A_2 C36A_2 C35A_2 116.6(5)
F36A_2 C36A_2 C31A_2 122.6(5)
C35A_2 C36A_2 C31A_2 120.8(4)
O32A_2 C37A_2 O31A_2 120.2(11)
O32A_2 C37A_2 C31A_2 122.3(10)
O31A_2 C37A_2 C31A_2 117.5(11)
C37A_2 O31A_2 H31A_2 109.5
C32B_2 C31B_2 C36B_2 118.9(5)
C32B_2 C31B_2 C37B_2 118.8(9)
C36B_2 C31B_2 C37B_2 121.4(8)
F32B_2 C32B_2 C33B_2 116.7(9)
F32B_2 C32B_2 C31B_2 122.5(9)
C33B_2 C32B_2 C31B_2 120.1(7)
F33B_2 C33B_2 C34B_2 119.7(9)
F33B_2 C33B_2 C32B_2 118.9(9)
C34B_2 C33B_2 C32B_2 120.4(7)
C35B_2 C34B_2 C33B_2 119.0(5)
C35B_2 C34B_2 Br1B_2 121.8(7)
C33B_2 C34B_2 Br1B_2 118.6(7)
F35B_2 C35B_2 C36B_2 119.2(9)
F35B_2 C35B_2 C34B_2 119.9(9)
C36B_2 C35B_2 C34B_2 120.4(5)
F36B_2 C36B_2 C35B_2 116.2(9)
F36B_2 C36B_2 C31B_2 122.3(10)
C35B_2 C36B_2 C31B_2 120.4(7)
O32B_2 C37B_2 O31B_2 119.7(13)
O32B_2 C37B_2 C31B_2 122.4(12)
O31B_2 C37B_2 C31B_2 117.7(11)
C37B_2 O31B_2 H31B_2 109.5

loop_
_geom_bond_atom_site_label_1
_geom_bond_atom_site_label_2
_geom_bond_distance
N11A_1 C12A_1 1.340(11)
N11A_1 C16A_1 1.335(11)
C12A_1 C13A_1 1.358(14)
C12A_1 H12A_1 0.9500
C13A_1 C14A_1 1.382(13)
C13A_1 H13A_1 0.9500
C14A_1 C15A_1 1.387(12)
C14A_1 N14A_1 1.446(11)
C15A_1 C16A_1 1.416(14)
C15A_1 H15A_1 0.9500
C16A_1 H16A_1 0.9500
N14A_1 N24A_1 1.203(9)
N21A_1 C26A_1 1.330(13)
N21A_1 C22A_1 1.332(13)
C22A_1 C23A_1 1.355(14)
C22A_1 H22A_1 0.9500
C23A_1 C24A_1 1.410(13)
C23A_1 H23A_1 0.9500
C24A_1 C25A_1 1.381(12)
C24A_1 N24A_1 1.453(11)
C25A_1 C26A_1 1.379(14)
C25A_1 H25A_1 0.9500
C26A_1 H26A_1 0.9500
N11B_1 C12B_1 1.340(11)
N11B_1 C16B_1 1.335(12)
C12B_1 C13B_1 1.359(14)
C12B_1 H12B_1 0.9500
C13B_1 C14B_1 1.381(14)
C13B_1 H13B_1 0.9500
C14B_1 C15B_1 1.390(13)
C14B_1 N14B_1 1.446(11)
C15B_1 C16B_1 1.416(14)
C15B_1 H15B_1 0.9500
C16B_1 H16B_1 0.9500
N14B_1 N24B_1 1.203(9)
N21B_1 C26B_1 1.331(14)
N21B_1 C22B_1 1.332(14)
C22B_1 C23B_1 1.355(14)
C22B_1 H22B_1 0.9500
C23B_1 C24B_1 1.410(14)
C23B_1 H23B_1 0.9500
C24B_1 C25B_1 1.381(13)
C24B_1 N24B_1 1.454(11)
C25B_1 C26B_1 1.380(15)
C25B_1 H25B_1 0.9500
C26B_1 H26B_1 0.9500
Br1A_1 C34A_1 1.900(5)
C31A_1 C32A_1 1.3900
C31A_1 C36A_1 1.3900
C31A_1 C37A_1 1.503(13)
C32A_1 F32A_1 1.320(7)
C32A_1 C33A_1 1.3900
C33A_1 F33A_1 1.337(7)
C33A_1 C34A_1 1.3900
C34A_1 C35A_1 1.3900
C35A_1 F35A_1 1.322(7)
C35A_1 C36A_1 1.3900
C36A_1 F36A_1 1.311(7)
C37A_1 O32A_1 1.248(15)
C37A_1 O31A_1 1.260(14)
O31A_1 H31A_1 0.8400
Br1B_1 C34B_1 1.897(6)
C31B_1 C32B_1 1.390(5)
C31B_1 C36B_1 1.390(4)
C31B_1 C37B_1 1.501(14)
C32B_1 F32B_1 1.322(8)
C32B_1 C33B_1 1.390(5)
C33B_1 F33B_1 1.341(8)
C33B_1 C34B_1 1.390(5)
C34B_1 C35B_1 1.389(5)
C35B_1 F35B_1 1.325(8)
C35B_1 C36B_1 1.388(4)
C36B_1 F36B_1 1.314(8)
C37B_1 O32B_1 1.248(15)
C37B_1 O31B_1 1.260(14)
O31B_1 H31B_1 0.8400
N11A_2 C12A_2 1.339(11)
N11A_2 C16A_2 1.334(11)
C12A_2 C13A_2 1.360(14)
C12A_2 H12A_2 0.9500
C13A_2 C14A_2 1.378(13)
C13A_2 H13A_2 0.9500
C14A_2 C15A_2 1.390(12)
C14A_2 N14A_2 1.445(11)
C15A_2 C16A_2 1.415(14)
C15A_2 H15A_2 0.9500
C16A_2 H16A_2 0.9500
N14A_2 N24A_2 1.204(9)
N21A_2 C26A_2 1.331(13)
N21A_2 C22A_2 1.332(13)
C22A_2 C23A_2 1.355(14)
C22A_2 H22A_2 0.9500
C23A_2 C24A_2 1.409(14)
C23A_2 H23A_2 0.9500
C24A_2 C25A_2 1.380(12)
C24A_2 N24A_2 1.455(11)
C25A_2 C26A_2 1.378(14)
C25A_2 H25A_2 0.9500
C26A_2 H26A_2 0.9500
N11B_2 C12B_2 1.340(11)
N11B_2 C16B_2 1.335(12)
C12B_2 C13B_2 1.359(14)
C12B_2 H12B_2 0.9500
C13B_2 C14B_2 1.381(14)
C13B_2 H13B_2 0.9500
C14B_2 C15B_2 1.389(13)
C14B_2 N14B_2 1.447(11)
C15B_2 C16B_2 1.416(14)
C15B_2 H15B_2 0.9500
C16B_2 H16B_2 0.9500
N14B_2 N24B_2 1.205(9)
N21B_2 C26B_2 1.331(14)
N21B_2 C22B_2 1.333(14)
C22B_2 C23B_2 1.356(14)
C22B_2 H22B_2 0.9500
C23B_2 C24B_2 1.410(14)
C23B_2 H23B_2 0.9500
C24B_2 C25B_2 1.381(13)
C24B_2 N24B_2 1.453(11)
C25B_2 C26B_2 1.379(15)
C25B_2 H25B_2 0.9500
C26B_2 H26B_2 0.9500
Br2A_2 C34A_2 1.895(6)
C31A_2 C32A_2 1.391(4)
C31A_2 C36A_2 1.390(4)
C31A_2 C37A_2 1.499(14)
C32A_2 F32A_2 1.320(7)
C32A_2 C33A_2 1.388(4)
C33A_2 F33A_2 1.340(7)
C33A_2 C34A_2 1.388(4)
C34A_2 C35A_2 1.385(4)
C35A_2 F35A_2 1.326(7)
C35A_2 C36A_2 1.387(4)
C36A_2 F36A_2 1.314(7)
C37A_2 O32A_2 1.245(15)
C37A_2 O31A_2 1.259(14)
O31A_2 H31A_2 0.8400
Br1B_2 C34B_2 1.896(7)
C31B_2 C32B_2 1.390(5)
C31B_2 C36B_2 1.391(4)
C31B_2 C37B_2 1.501(14)
C32B_2 F32B_2 1.321(8)
C32B_2 C33B_2 1.389(5)
C33B_2 F33B_2 1.340(8)
C33B_2 C34B_2 1.390(5)
C34B_2 C35B_2 1.388(4)
C35B_2 F35B_2 1.324(8)
C35B_2 C36B_2 1.388(5)
C36B_2 F36B_2 1.314(8)
C37B_2 O32B_2 1.247(15)
C37B_2 O31B_2 1.258(14)
O31B_2 H31B_2 0.8400

loop_
_geom_hbond_atom_site_label_D
_geom_hbond_atom_site_label_H
_geom_hbond_atom_site_label_A
_geom_hbond_distance_DH
_geom_hbond_distance_HA
_geom_hbond_distance_DA
_geom_hbond_angle_DHA
_geom_hbond_site_symmetry_A
O31A_1 H31A_1 N11A_1 0.84 1.77 2.571(10) 158.8 .
O31B_1 H31B_1 N21B_1 0.84 1.90 2.72(4) 167.5 1_466
O31A_2 H31A_2 N11A_2 0.84 1.75 2.591(10) 177.2 .
O31B_2 H31B_2 N21B_2 0.84 1.83 2.66(5) 175.0 1_766

loop_
_geom_torsion_atom_site_label_1
_geom_torsion_atom_site_label_2
_geom_torsion_atom_site_label_3
_geom_torsion_atom_site_label_4
_geom_torsion
C16A_1 N11A_1 C12A_1 C13A_1 2(3)
N11A_1 C12A_1 C13A_1 C14A_1 -3(2)
C12A_1 C13A_1 C14A_1 C15A_1 2.6(19)
C12A_1 C13A_1 C14A_1 N14A_1 -175.4(14)
C13A_1 C14A_1 C15A_1 C16A_1 0(2)
N14A_1 C14A_1 C15A_1 C16A_1 177.8(14)
C12A_1 N11A_1 C16A_1 C15A_1 1(3)
C14A_1 C15A_1 C16A_1 N11A_1 -1(3)
C13A_1 C14A_1 N14A_1 N24A_1 1.3(17)
C15A_1 C14A_1 N14A_1 N24A_1 -176.7(12)
C26A_1 N21A_1 C22A_1 C23A_1 1(3)
N21A_1 C22A_1 C23A_1 C24A_1 -1(3)
C22A_1 C23A_1 C24A_1 C25A_1 -1(2)
C22A_1 C23A_1 C24A_1 N24A_1 178.0(15)
C23A_1 C24A_1 C25A_1 C26A_1 3(2)
N24A_1 C24A_1 C25A_1 C26A_1 -176.0(16)
C22A_1 N21A_1 C26A_1 C25A_1 2(3)
C24A_1 C25A_1 C26A_1 N21A_1 -4(3)
C14A_1 N14A_1 N24A_1 C24A_1 -178.9(10)
C25A_1 C24A_1 N24A_1 N14A_1 -179.9(13)
C23A_1 C24A_1 N24A_1 N14A_1 1(2)
C16B_1 N11B_1 C12B_1 C13B_1 -3(13)
N11B_1 C12B_1 C13B_1 C14B_1 7(12)
C12B_1 C13B_1 C14B_1 C15B_1 0(9)
C12B_1 C13B_1 C14B_1 N14B_1 -166(7)
C13B_1 C14B_1 C15B_1 C16B_1 -9(6)
N14B_1 C14B_1 C15B_1 C16B_1 159(6)
C12B_1 N11B_1 C16B_1 C15B_1 -6(11)
C14B_1 C15B_1 C16B_1 N11B_1 13(9)
C13B_1 C14B_1 N14B_1 N24B_1 -11(6)
C15B_1 C14B_1 N14B_1 N24B_1 -178(4)
C26B_1 N21B_1 C22B_1 C23B_1 3(12)
N21B_1 C22B_1 C23B_1 C24B_1 7(12)
C22B_1 C23B_1 C24B_1 C25B_1 -8(9)
C22B_1 C23B_1 C24B_1 N24B_1 169(7)
C23B_1 C24B_1 C25B_1 C26B_1 0(10)
N24B_1 C24B_1 C25B_1 C26B_1 -178(6)
C22B_1 N21B_1 C26B_1 C25B_1 -12(10)
C24B_1 C25B_1 C26B_1 N21B_1 11(11)
C14B_1 N14B_1 N24B_1 C24B_1 -173(4)
C25B_1 C24B_1 N24B_1 N14B_1 174(6)
C23B_1 C24B_1 N24B_1 N14B_1 -3(8)
C36A_1 C31A_1 C32A_1 F32A_1 176.0(10)
C37A_1 C31A_1 C32A_1 F32A_1 -6.1(14)
C36A_1 C31A_1 C32A_1 C33A_1 0.0
C37A_1 C31A_1 C32A_1 C33A_1 177.9(14)
F32A_1 C32A_1 C33A_1 F33A_1 -3.5(13)
C31A_1 C32A_1 C33A_1 F33A_1 172.8(12)
F32A_1 C32A_1 C33A_1 C34A_1 -176.3(10)
C31A_1 C32A_1 C33A_1 C34A_1 0.0
F33A_1 C33A_1 C34A_1 C35A_1 -172.7(12)
C32A_1 C33A_1 C34A_1 C35A_1 0.0
F33A_1 C33A_1 C34A_1 Br1A_1 6.8(12)
C32A_1 C33A_1 C34A_1 Br1A_1 179.4(7)
C33A_1 C34A_1 C35A_1 F35A_1 -177.9(11)
Br1A_1 C34A_1 C35A_1 F35A_1 2.7(10)
C33A_1 C34A_1 C35A_1 C36A_1 0.0
Br1A_1 C34A_1 C35A_1 C36A_1 -179.4(7)
F35A_1 C35A_1 C36A_1 F36A_1 3(2)
C34A_1 C35A_1 C36A_1 F36A_1 -175(2)
F35A_1 C35A_1 C36A_1 C31A_1 177.9(11)
C34A_1 C35A_1 C36A_1 C31A_1 0.0
C32A_1 C31A_1 C36A_1 F36A_1 174(2)
C37A_1 C31A_1 C36A_1 F36A_1 -4(3)
C32A_1 C31A_1 C36A_1 C35A_1 0.0
C37A_1 C31A_1 C36A_1 C35A_1 -177.9(14)
C32A_1 C31A_1 C37A_1 O32A_1 -4(3)
C36A_1 C31A_1 C37A_1 O32A_1 174.3(15)
C32A_1 C31A_1 C37A_1 O31A_1 176.9(14)
C36A_1 C31A_1 C37A_1 O31A_1 -5(3)
C36B_1 C31B_1 C32B_1 F32B_1 172(5)
C37B_1 C31B_1 C32B_1 F32B_1 -17(5)
C36B_1 C31B_1 C32B_1 C33B_1 9(5)
C37B_1 C31B_1 C32B_1 C33B_1 180(4)
F32B_1 C32B_1 C33B_1 F33B_1 -9(7)
C31B_1 C32B_1 C33B_1 F33B_1 156(8)
F32B_1 C32B_1 C33B_1 C34B_1 -174(5)
C31B_1 C32B_1 C33B_1 C34B_1 -9(5)
F33B_1 C33B_1 C34B_1 C35B_1 -156(8)
C32B_1 C33B_1 C34B_1 C35B_1 9(5)
F33B_1 C33B_1 C34B_1 Br1B_1 11(7)
C32B_1 C33B_1 C34B_1 Br1B_1 175(4)
C33B_1 C34B_1 C35B_1 F35B_1 -177(5)
Br1B_1 C34B_1 C35B_1 F35B_1 16(6)
C33B_1 C34B_1 C35B_1 C36B_1 -7(5)
Br1B_1 C34B_1 C35B_1 C36B_1 -174(4)
F35B_1 C35B_1 C36B_1 F36B_1 8(7)
C34B_1 C35B_1 C36B_1 F36B_1 -162(6)
F35B_1 C35B_1 C36B_1 C31B_1 177(5)
C34B_1 C35B_1 C36B_1 C31B_1 7(5)
C32B_1 C31B_1 C36B_1 F36B_1 161(6)
C37B_1 C31B_1 C36B_1 F36B_1 -10(6)
C32B_1 C31B_1 C36B_1 C35B_1 -7(5)
C37B_1 C31B_1 C36B_1 C35B_1 -178(4)
C32B_1 C31B_1 C37B_1 O32B_1 34(4)
C36B_1 C31B_1 C37B_1 O32B_1 -155(4)
C32B_1 C31B_1 C37B_1 O31B_1 -130(4)
C36B_1 C31B_1 C37B_1 O31B_1 41(4)
C16A_2 N11A_2 C12A_2 C13A_2 1(2)
N11A_2 C12A_2 C13A_2 C14A_2 2(3)
C12A_2 C13A_2 C14A_2 C15A_2 -3(3)
C12A_2 C13A_2 C14A_2 N14A_2 -179.0(18)
C13A_2 C14A_2 C15A_2 C16A_2 2(2)
N14A_2 C14A_2 C15A_2 C16A_2 178.5(17)
C12A_2 N11A_2 C16A_2 C15A_2 -2(2)
C14A_2 C15A_2 C16A_2 N11A_2 0(3)
C13A_2 C14A_2 N14A_2 N24A_2 -4(2)
C15A_2 C14A_2 N14A_2 N24A_2 179.2(13)
C26A_2 N21A_2 C22A_2 C23A_2 -3(4)
N21A_2 C22A_2 C23A_2 C24A_2 1(5)
C22A_2 C23A_2 C24A_2 C25A_2 2(3)
C22A_2 C23A_2 C24A_2 N24A_2 -180(3)
C23A_2 C24A_2 C25A_2 C26A_2 -3(3)
N24A_2 C24A_2 C25A_2 C26A_2 178(2)
C22A_2 N21A_2 C26A_2 C25A_2 2(3)
C24A_2 C25A_2 C26A_2 N21A_2 1(4)
C14A_2 N14A_2 N24A_2 C24A_2 -179.4(13)
C25A_2 C24A_2 N24A_2 N14A_2 179.1(17)
C23A_2 C24A_2 N24A_2 N14A_2 1(3)
C16B_2 N11B_2 C12B_2 C13B_2 0(14)
N11B_2 C12B_2 C13B_2 C14B_2 -6(14)
C12B_2 C13B_2 C14B_2 C15B_2 3(10)
C12B_2 C13B_2 C14B_2 N14B_2 -165(9)
C13B_2 C14B_2 C15B_2 C16B_2 5(11)
N14B_2 C14B_2 C15B_2 C16B_2 174(8)
C12B_2 N11B_2 C16B_2 C15B_2 9(10)
C14B_2 C15B_2 C16B_2 N11B_2 -11(11)
C13B_2 C14B_2 N14B_2 N24B_2 2(8)
C15B_2 C14B_2 N14B_2 N24B_2 -166(7)
C26B_2 N21B_2 C22B_2 C23B_2 -10(14)
N21B_2 C22B_2 C23B_2 C24B_2 0(19)
C22B_2 C23B_2 C24B_2 C25B_2 9(13)
C22B_2 C23B_2 C24B_2 N24B_2 -174(11)
C23B_2 C24B_2 C25B_2 C26B_2 -8(14)
N24B_2 C24B_2 C25B_2 C26B_2 175(12)
C22B_2 N21B_2 C26B_2 C25B_2 11(14)
C24B_2 C25B_2 C26B_2 N21B_2 -2(20)
C14B_2 N14B_2 N24B_2 C24B_2 -178(6)
C25B_2 C24B_2 N24B_2 N14B_2 168(9)
C23B_2 C24B_2 N24B_2 N14B_2 -8(13)
C36A_2 C31A_2 C32A_2 F32A_2 -175.1(17)
C37A_2 C31A_2 C32A_2 F32A_2 7(2)
C36A_2 C31A_2 C32A_2 C33A_2 4.5(19)
C37A_2 C31A_2 C32A_2 C33A_2 -173.6(17)
F32A_2 C32A_2 C33A_2 F33A_2 3(2)
C31A_2 C32A_2 C33A_2 F33A_2 -176.5(17)
F32A_2 C32A_2 C33A_2 C34A_2 175.2(17)
C31A_2 C32A_2 C33A_2 C34A_2 -4(2)
F33A_2 C33A_2 C34A_2 C35A_2 174.7(17)
C32A_2 C33A_2 C34A_2 C35A_2 3(2)
F33A_2 C33A_2 C34A_2 Br2A_2 -6(2)
C32A_2 C33A_2 C34A_2 Br2A_2 -178.3(13)
C33A_2 C34A_2 C35A_2 F35A_2 179.2(19)
Br2A_2 C34A_2 C35A_2 F35A_2 0(2)
C33A_2 C34A_2 C35A_2 C36A_2 -1(2)
Br2A_2 C34A_2 C35A_2 C36A_2 179.9(15)
F35A_2 C35A_2 C36A_2 F36A_2 -2(2)
C34A_2 C35A_2 C36A_2 F36A_2 178.0(15)
F35A_2 C35A_2 C36A_2 C31A_2 -179.0(17)
C34A_2 C35A_2 C36A_2 C31A_2 1(2)
C32A_2 C31A_2 C36A_2 F36A_2 -179.5(13)
C37A_2 C31A_2 C36A_2 F36A_2 -1(2)
C32A_2 C31A_2 C36A_2 C35A_2 -2.9(19)
C37A_2 C31A_2 C36A_2 C35A_2 175.1(17)
C32A_2 C31A_2 C37A_2 O32A_2 14(3)
C36A_2 C31A_2 C37A_2 O32A_2 -164.0(16)
C32A_2 C31A_2 C37A_2 O31A_2 -164.0(16)
C36A_2 C31A_2 C37A_2 O31A_2 18(3)
C36B_2 C31B_2 C32B_2 F32B_2 179(8)
C37B_2 C31B_2 C32B_2 F32B_2 9(9)
C36B_2 C31B_2 C32B_2 C33B_2 8(7)
C37B_2 C31B_2 C32B_2 C33B_2 -161(7)
F32B_2 C32B_2 C33B_2 F33B_2 12(9)
C31B_2 C32B_2 C33B_2 F33B_2 -177(7)
F32B_2 C32B_2 C33B_2 C34B_2 -180(8)
C31B_2 C32B_2 C33B_2 C34B_2 -9(8)
F33B_2 C33B_2 C34B_2 C35B_2 175(6)
C32B_2 C33B_2 C34B_2 C35B_2 6(7)
F33B_2 C33B_2 C34B_2 Br1B_2 2(7)
C32B_2 C33B_2 C34B_2 Br1B_2 -166(6)
C33B_2 C34B_2 C35B_2 F35B_2 168(7)
Br1B_2 C34B_2 C35B_2 F35B_2 -20(7)
C33B_2 C34B_2 C35B_2 C36B_2 -4(6)
Br1B_2 C34B_2 C35B_2 C36B_2 168(6)
F35B_2 C35B_2 C36B_2 F36B_2 0(8)
C34B_2 C35B_2 C36B_2 F36B_2 172(7)
F35B_2 C35B_2 C36B_2 C31B_2 -168(7)
C34B_2 C35B_2 C36B_2 C31B_2 4(7)
C32B_2 C31B_2 C36B_2 F36B_2 -173(7)
C37B_2 C31B_2 C36B_2 F36B_2 -4(8)
C32B_2 C31B_2 C36B_2 C35B_2 -6(6)
C37B_2 C31B_2 C36B_2 C35B_2 163(6)
C32B_2 C31B_2 C37B_2 O32B_2 150(6)
C36B_2 C31B_2 C37B_2 O32B_2 -20(7)
C32B_2 C31B_2 C37B_2 O31B_2 -24(6)
C36B_2 C31B_2 C37B_2 O31B_2 167(6)
